data_4113043
loop_
_publ_author_name
'Aaron K. Justice'
'Rachel C. Linck'
'Thomas B. Rauchfuss'
'Scott R. Wilson'

_publ_contact_author
; 
Scott R. Wilson 
University of Illinois 
School of Chemical Sciences, Box 59-1 
505 South Mathews Avenue 
Urbana, Illinois  61801 
USA 
;
_publ_contact_author_email srwilson@uiuc.edu
_publ_contact_author_fax '1  217 244 8068'
_publ_contact_author_phone '1  217 244 1708'
_publ_section_title
;
 Dihydrogen Activation by a Diruthenium Analogue of the Fe-Only
 Hydrogenase Active Site
;
_journal_name_full 'Journal of the American Chemical Society'
_journal_page_first 13214
_journal_page_last 13215
_journal_paper_doi 10.1021/ja0455594
_journal_volume 126
_journal_year 2004
_chemical_formula_moiety 'C42 H74 O3 P2 Ru2 S2, C6 H14'
_chemical_formula_sum 'C48 H88 O3 P2 Ru2 S2'
_chemical_formula_weight 1041.38
_chemical_name_systematic
; 
? 
;
_space_group_IT_number 2
_symmetry_cell_setting triclinic
_symmetry_space_group_name_Hall '-P 1'
_symmetry_space_group_name_H-M 'P -1'
_atom_sites_solution_hydrogens geom
_atom_sites_solution_primary direct
_atom_sites_solution_secondary difmap
_audit_creation_method SHELXL-97
_audit_update_record
; 
2004-03-22   text and data added, rcl 
;
_cell_angle_alpha 75.717(4)
_cell_angle_beta 86.966(5)
_cell_angle_gamma 89.780(4)
_cell_formula_units_Z 4
_cell_length_a 15.304(4)
_cell_length_b 18.602(4)
_cell_length_c 19.048(4)
_cell_measurement_reflns_used 972
_cell_measurement_temperature 193(2)
_cell_measurement_theta_max 21.8
_cell_measurement_theta_min 2.5
_cell_volume 5247(2)
_computing_cell_refinement 'SAINT V6.22 (Bruker, 2001)'
_computing_data_collection 'SMART V5.625 (Bruker, 2001)'
_computing_data_reduction 'SAINT V6.22 (Bruker, 2001)'
_computing_molecular_graphics 'SHELXTL V6.10 (Bruker, 2001)'
_computing_publication_material 'CIFTAB (Sheldrick, 2001)'
_computing_structure_refinement 'SHELXTL V6.10 (Bruker, 2001)'
_computing_structure_solution 'SHELXTL V6.10 (Bruker, 2001)'
_diffrn_ambient_temperature 193(2)
_diffrn_measured_fraction_theta_full 0.984
_diffrn_measured_fraction_theta_max 0.984
_diffrn_measurement_device 'Siemens Platform/CCD'
_diffrn_measurement_method 'profile data from \w scans'
_diffrn_radiation_monochromator graphite
_diffrn_radiation_source 'normal-focus sealed tube'
_diffrn_radiation_type MoK\a
_diffrn_radiation_wavelength 0.71073
_diffrn_radiation_wavelength_id p98zas
_diffrn_reflns_av_R_equivalents 0.0000
_diffrn_reflns_av_sigmaI/netI 0.2418
_diffrn_reflns_limit_h_max 18
_diffrn_reflns_limit_h_min -18
_diffrn_reflns_limit_k_max 22
_diffrn_reflns_limit_k_min -21
_diffrn_reflns_limit_l_max 23
_diffrn_reflns_limit_l_min 0
_diffrn_reflns_number 30413
_diffrn_reflns_theta_full 25.45
_diffrn_reflns_theta_max 25.45
_diffrn_reflns_theta_min 1.68
_diffrn_standards_decay_% 0.3
_diffrn_standards_interval_time 306
_diffrn_standards_number 151
_exptl_absorpt_coefficient_mu 0.752
_exptl_absorpt_correction_T_max 0.9574
_exptl_absorpt_correction_T_min 0.7828
_exptl_absorpt_correction_type integration
_exptl_absorpt_process_details '(Bruker, 2001)'
_exptl_crystal_colour yellow
_exptl_crystal_density_diffrn 1.318
_exptl_crystal_description tabular
_exptl_crystal_F_000 2200
_exptl_crystal_id p98zas
_exptl_crystal_preparation
; 
The data crystal was mounted using oil (Parantone-N, Exxon) to a 
0.3 mm cryo-loop (Hampton Research) with the (0 -1 0) scattering planes 
roughly normal to the spindle axis. 
;
_exptl_crystal_size_max 0.34
_exptl_crystal_size_mid 0.16
_exptl_crystal_size_min 0.06
_refine_diff_density_max 1.030
_refine_diff_density_min -0.801
_refine_diff_density_rms 0.135
_refine_ls_extinction_method none
_refine_ls_goodness_of_fit_ref 0.853
_refine_ls_hydrogen_treatment noref
_refine_ls_matrix_type full
_refine_ls_number_parameters 1150
_refine_ls_number_reflns 30407
_refine_ls_number_restraints 418
_refine_ls_restrained_S_all 0.849
_refine_ls_R_factor_all 0.1727
_refine_ls_R_factor_gt 0.0603
_refine_ls_shift/su_max 0.030
_refine_ls_shift/su_mean 0.001
_refine_ls_structure_factor_coef Fsqd
_refine_ls_weighting_details 'calc w=1/[\s^2^(Fo^2^)+(0.0446P)^2^+0.0000P] where P=(Fo^2^+2Fc^2^)/3'
_refine_ls_weighting_scheme calc
_refine_ls_wR_factor_gt 0.0998
_refine_ls_wR_factor_ref 0.1222
_reflns_number_gt 13480
_reflns_number_total 30407
_reflns_threshold_expression >2sigma(I)
_cod_data_source_file ja0455594si20040723_123438.cif
_cod_data_source_block p98zas
_cod_original_cell_volume 5248(2)
_cod_original_sg_symbol_Hall '-P 1 '
_cod_original_sg_symbol_H-M 'P -1 '
_cod_database_code 4113043

loop_
_symmetry_equiv_pos_as_xyz
'x, y, z'
'-x, -y, -z'

loop_
_atom_site_label
_atom_site_type_symbol
_atom_site_fract_x
_atom_site_fract_y
_atom_site_fract_z
_atom_site_U_iso_or_equiv
_atom_site_adp_type
_atom_site_occupancy
_atom_site_symmetry_multiplicity
_atom_site_calc_flag
_atom_site_refinement_flags
_atom_site_disorder_assembly
_atom_site_disorder_group
C1 C 0.9824(4) 0.3032(3) -0.0151(4) 0.030(2) Uani 1 1 d . . .
H1A H 0.9321 0.2693 -0.0158 0.036 Uiso 1 1 calc R . .
C2 C 0.9463(5) 0.3810(4) -0.0427(4) 0.041(2) Uani 1 1 d . . .
H2A H 0.9011 0.3907 -0.0070 0.050 Uiso 1 1 calc R . .
H2B H 0.9940 0.4179 -0.0474 0.050 Uiso 1 1 calc R . .
C3 C 0.9065(5) 0.3899(4) -0.1155(4) 0.053(3) Uani 1 1 d . . .
H3A H 0.8564 0.3551 -0.1102 0.064 Uiso 1 1 calc R . .
H3B H 0.8841 0.4410 -0.1320 0.064 Uiso 1 1 calc R . .
C4 C 0.9729(5) 0.3751(4) -0.1713(4) 0.058(3) Uani 1 1 d . . .
H4A H 1.0207 0.4125 -0.1796 0.070 Uiso 1 1 calc R . .
H4B H 0.9448 0.3796 -0.2179 0.070 Uiso 1 1 calc R . .
C5 C 1.0109(5) 0.2977(4) -0.1465(4) 0.060(3) Uani 1 1 d . . .
H5A H 1.0570 0.2902 -0.1824 0.072 Uiso 1 1 calc R . .
H5B H 0.9644 0.2601 -0.1432 0.072 Uiso 1 1 calc R . .
C6 C 1.0499(5) 0.2878(4) -0.0721(4) 0.057(3) Uani 1 1 d . . .
H6A H 1.1005 0.3221 -0.0768 0.069 Uiso 1 1 calc R . .
H6B H 1.0715 0.2365 -0.0556 0.069 Uiso 1 1 calc R . .
C7 C 1.0438(5) 0.1784(3) 0.0953(4) 0.036(2) Uani 1 1 d . . .
H7A H 1.0947 0.1753 0.0611 0.043 Uiso 1 1 calc R . .
C8 C 0.9689(5) 0.1319(3) 0.0780(4) 0.047(2) Uani 1 1 d . . .
H8A H 0.9543 0.1511 0.0268 0.057 Uiso 1 1 calc R . .
H8B H 0.9162 0.1360 0.1092 0.057 Uiso 1 1 calc R . .
C9 C 0.9953(6) 0.0498(4) 0.0909(5) 0.064(3) Uani 1 1 d . . .
H9A H 0.9447 0.0202 0.0833 0.077 Uiso 1 1 calc R . .
H9B H 1.0430 0.0452 0.0551 0.077 Uiso 1 1 calc R . .
C10 C 1.0255(6) 0.0193(4) 0.1661(5) 0.070(3) Uani 1 1 d . . .
H10A H 1.0455 -0.0323 0.1712 0.083 Uiso 1 1 calc R . .
H10B H 0.9759 0.0185 0.2019 0.083 Uiso 1 1 calc R . .
C11 C 1.0990(6) 0.0655(4) 0.1816(4) 0.064(3) Uani 1 1 d . . .
H11A H 1.1504 0.0627 0.1486 0.077 Uiso 1 1 calc R . .
H11B H 1.1161 0.0453 0.2321 0.077 Uiso 1 1 calc R . .
C12 C 1.0724(5) 0.1469(3) 0.1717(4) 0.042(2) Uani 1 1 d . . .
H12A H 1.0238 0.1503 0.2071 0.051 Uiso 1 1 calc R . .
H12B H 1.1225 0.1761 0.1809 0.051 Uiso 1 1 calc R . .
C13 C 1.1223(4) 0.3222(3) 0.0864(4) 0.032(2) Uani 1 1 d . . .
H13A H 1.1331 0.3096 0.1393 0.038 Uiso 1 1 calc R . .
C14 C 1.1214(5) 0.4076(4) 0.0634(4) 0.049(2) Uani 1 1 d . . .
H14A H 1.1112 0.4239 0.0109 0.059 Uiso 1 1 calc R . .
H14B H 1.0724 0.4258 0.0902 0.059 Uiso 1 1 calc R . .
C15 C 1.2062(5) 0.4414(4) 0.0779(5) 0.059(3) Uani 1 1 d . . .
H15A H 1.2040 0.4959 0.0594 0.071 Uiso 1 1 calc R . .
H15B H 1.2128 0.4302 0.1309 0.071 Uiso 1 1 calc R . .
C16 C 1.2821(5) 0.4128(4) 0.0432(4) 0.048(2) Uani 1 1 d . . .
H16A H 1.3363 0.4341 0.0563 0.057 Uiso 1 1 calc R . .
H16B H 1.2788 0.4288 -0.0101 0.057 Uiso 1 1 calc R . .
C17 C 1.2859(5) 0.3296(4) 0.0661(5) 0.061(3) Uani 1 1 d . . .
H17A H 1.2960 0.3137 0.1186 0.073 Uiso 1 1 calc R . .
H17B H 1.3355 0.3122 0.0394 0.073 Uiso 1 1 calc R . .
C18 C 1.2011(5) 0.2950(4) 0.0511(5) 0.063(3) Uani 1 1 d . . .
H18A H 1.1948 0.3065 -0.0020 0.076 Uiso 1 1 calc R . .
H18B H 1.2043 0.2404 0.0690 0.076 Uiso 1 1 calc R . .
C19 C 0.6717(5) 0.1901(3) 0.3822(4) 0.032(2) Uani 1 1 d . . .
H19A H 0.7102 0.2342 0.3792 0.038 Uiso 1 1 calc R . .
C20 C 0.5873(5) 0.2243(4) 0.3479(4) 0.046(2) Uani 1 1 d . . .
H20A H 0.5425 0.1848 0.3535 0.055 Uiso 1 1 calc R . .
H20B H 0.5997 0.2457 0.2954 0.055 Uiso 1 1 calc R . .
C21 C 0.5510(5) 0.2855(4) 0.3833(4) 0.048(2) Uani 1 1 d . . .
H21A H 0.5929 0.3277 0.3734 0.058 Uiso 1 1 calc R . .
H21B H 0.4950 0.3039 0.3623 0.058 Uiso 1 1 calc R . .
C22 C 0.5367(5) 0.2540(4) 0.4654(5) 0.057(3) Uani 1 1 d . . .
H22A H 0.5185 0.2945 0.4883 0.068 Uiso 1 1 calc R . .
H22B H 0.4888 0.2167 0.4750 0.068 Uiso 1 1 calc R . .
C23 C 0.6182(6) 0.2184(4) 0.4994(4) 0.060(3) Uani 1 1 d . . .
H23A H 0.6048 0.1961 0.5516 0.072 Uiso 1 1 calc R . .
H23B H 0.6638 0.2571 0.4952 0.072 Uiso 1 1 calc R . .
C624 C 0.6535(5) 0.1590(4) 0.4638(4) 0.047(2) Uani 1 1 d . . .
H24A H 0.6105 0.1178 0.4722 0.056 Uiso 1 1 calc R . .
H24B H 0.7083 0.1390 0.4862 0.056 Uiso 1 1 calc R . .
C25 C 0.8334(5) 0.1096(4) 0.3848(4) 0.041(2) Uani 1 1 d . . .
H25A H 0.8126 0.0793 0.4338 0.050 Uiso 1 1 calc R . .
C26 C 0.8827(5) 0.1763(4) 0.3958(4) 0.047(2) Uani 1 1 d . . .
H26A H 0.8988 0.2097 0.3478 0.056 Uiso 1 1 calc R . .
H26B H 0.8434 0.2039 0.4226 0.056 Uiso 1 1 calc R . .
C27 C 0.9650(6) 0.1562(5) 0.4371(5) 0.067(3) Uani 1 1 d . . .
H27A H 0.9966 0.2022 0.4381 0.080 Uiso 1 1 calc R . .
H27B H 0.9485 0.1297 0.4878 0.080 Uiso 1 1 calc R . .
C28 C 1.0255(6) 0.1077(5) 0.4034(5) 0.080(3) Uani 1 1 d . . .
H28A H 1.0746 0.0912 0.4352 0.096 Uiso 1 1 calc R . .
H28B H 1.0503 0.1370 0.3560 0.096 Uiso 1 1 calc R . .
C29 C 0.9773(6) 0.0404(5) 0.3928(4) 0.069(3) Uani 1 1 d . . .
H29A H 0.9608 0.0073 0.4408 0.083 Uiso 1 1 calc R . .
H29B H 1.0171 0.0127 0.3665 0.083 Uiso 1 1 calc R . .
C30 C 0.8954(5) 0.0610(4) 0.3506(4) 0.049(2) Uani 1 1 d . . .
H30A H 0.8641 0.0151 0.3487 0.059 Uiso 1 1 calc R . .
H30B H 0.9126 0.0881 0.3002 0.059 Uiso 1 1 calc R . .
C31 C 0.6808(5) 0.0413(3) 0.3434(4) 0.031(2) Uani 1 1 d . . .
H31A H 0.7152 0.0156 0.3108 0.037 Uiso 1 1 calc R . .
C32 C 0.6799(5) -0.0127(3) 0.4191(4) 0.040(2) Uani 1 1 d . . .
H32A H 0.7403 -0.0189 0.4358 0.047 Uiso 1 1 calc R . .
H32B H 0.6441 0.0083 0.4540 0.047 Uiso 1 1 calc R . .
C33 C 0.6422(5) -0.0884(4) 0.4177(4) 0.057(3) Uani 1 1 d . . .
H33A H 0.6818 -0.1119 0.3872 0.068 Uiso 1 1 calc R . .
H33B H 0.6390 -0.1209 0.4675 0.068 Uiso 1 1 calc R . .
C34 C 0.5523(5) -0.0816(4) 0.3883(4) 0.051(3) Uani 1 1 d . . .
H34A H 0.5111 -0.0642 0.4222 0.061 Uiso 1 1 calc R . .
H34B H 0.5320 -0.1311 0.3850 0.061 Uiso 1 1 calc R . .
C35 C 0.5514(5) -0.0281(3) 0.3139(4) 0.046(2) Uani 1 1 d . . .
H35A H 0.4907 -0.0226 0.2979 0.055 Uiso 1 1 calc R . .
H35B H 0.5871 -0.0484 0.2785 0.055 Uiso 1 1 calc R . .
C36 C 0.5879(4) 0.0481(3) 0.3154(4) 0.038(2) Uani 1 1 d . . .
H36A H 0.5491 0.0705 0.3472 0.046 Uiso 1 1 calc R . .
H36B H 0.5893 0.0812 0.2659 0.046 Uiso 1 1 calc R . .
C37 C 0.7132(4) 0.3562(3) 0.0742(4) 0.042(2) Uani 1 1 d . . .
H37A H 0.7480 0.4024 0.0561 0.050 Uiso 1 1 calc R . .
H37B H 0.6750 0.3515 0.0351 0.050 Uiso 1 1 calc R . .
C38 C 0.6555(5) 0.3644(4) 0.1384(5) 0.048(2) Uani 1 1 d . . .
H38A H 0.6217 0.3178 0.1576 0.058 Uiso 1 1 calc R . .
H38B H 0.6131 0.4045 0.1215 0.058 Uiso 1 1 calc R . .
C39 C 0.7037(5) 0.3818(3) 0.1998(4) 0.042(2) Uani 1 1 d . . .
H39A H 0.6596 0.3904 0.2368 0.051 Uiso 1 1 calc R . .
H39B H 0.7365 0.4289 0.1804 0.051 Uiso 1 1 calc R . .
C40 C 0.9070(5) 0.4099(4) 0.1253(4) 0.040(2) Uani 1 1 d . . .
C41 C 0.9844(5) 0.3066(4) 0.2311(5) 0.042(3) Uani 1 1 d . . .
C42 C 0.7616(5) 0.1110(4) 0.1781(4) 0.035(2) Uani 1 1 d . . .
O1 O 0.9029(3) 0.4734(2) 0.1074(3) 0.0552(18) Uani 1 1 d . . .
O2 O 1.0367(4) 0.3092(3) 0.2734(3) 0.0588(19) Uani 1 1 d . . .
O3 O 0.7585(4) 0.0576(3) 0.1580(3) 0.0613(19) Uani 1 1 d . . .
P1 P 1.01425(13) 0.27873(10) 0.08021(11) 0.0323(6) Uani 1 1 d . . .
P2 P 0.73665(13) 0.13358(10) 0.33048(11) 0.0299(5) Uani 1 1 d . . .
Ru1 Ru 0.90321(4) 0.30460(3) 0.16329(3) 0.02833(18) Uani 1 1 d D . .
H1 H 0.878(2) 0.1971(18) 0.210(3) 0.034 Uiso 1 1 d D . .
Ru2 Ru 0.76218(4) 0.19727(3) 0.21037(3) 0.02713(18) Uani 1 1 d D . .
H2 H 0.660(2) 0.199(3) 0.208(3) 0.033 Uiso 1 1 d D . .
S1 S 0.78899(13) 0.27761(9) 0.09024(10) 0.0315(5) Uani 1 1 d . . .
S2 S 0.77965(12) 0.31280(9) 0.24510(10) 0.0316(5) Uani 1 1 d . . .
C43 C 0.4774(5) 0.1936(3) 1.0093(4) 0.034(2) Uani 1 1 d . A .
H43A H 0.4269 0.2280 1.0086 0.041 Uiso 1 1 calc R . .
C44 C 0.4362(5) 0.1160(3) 1.0329(4) 0.043(2) Uani 1 1 d . . .
H44A H 0.3969 0.1086 0.9955 0.051 Uiso 1 1 calc R . .
H44B H 0.4827 0.0782 1.0377 0.051 Uiso 1 1 calc R . .
C45 C 0.3845(5) 0.1064(4) 1.1049(4) 0.052(3) Uani 1 1 d . . .
H45A H 0.3602 0.0553 1.1202 0.062 Uiso 1 1 calc R . .
H45B H 0.3349 0.1412 1.0986 0.062 Uiso 1 1 calc R . .
C46 C 0.4406(5) 0.1203(4) 1.1640(4) 0.057(3) Uani 1 1 d . . .
H46A H 0.4873 0.0827 1.1735 0.068 Uiso 1 1 calc R . .
H46B H 0.4040 0.1154 1.2094 0.068 Uiso 1 1 calc R . .
C47 C 0.4820(5) 0.1982(4) 1.1411(4) 0.045(2) Uani 1 1 d . . .
H47A H 0.4355 0.2360 1.1356 0.054 Uiso 1 1 calc R . .
H47B H 0.5203 0.2055 1.1791 0.054 Uiso 1 1 calc R . .
C48 C 0.5348(5) 0.2076(4) 1.0705(4) 0.046(2) Uani 1 1 d . . .
H48A H 0.5841 0.1723 1.0773 0.055 Uiso 1 1 calc R . .
H48B H 0.5595 0.2585 1.0555 0.055 Uiso 1 1 calc R . .
C49 C 0.5596(4) 0.3197(3) 0.9052(4) 0.032(2) Uani 1 1 d . A .
H49A H 0.6059 0.3198 0.9403 0.039 Uiso 1 1 calc R . .
C50 C 0.4840(5) 0.3661(3) 0.9253(4) 0.048(2) Uani 1 1 d . . .
H50A H 0.4601 0.3425 0.9750 0.058 Uiso 1 1 calc R . .
H50B H 0.4366 0.3675 0.8916 0.058 Uiso 1 1 calc R . .
C51 C 0.5141(5) 0.4462(4) 0.9219(4) 0.049(2) Uani 1 1 d . . .
H51A H 0.4632 0.4757 0.9325 0.059 Uiso 1 1 calc R . .
H51B H 0.5572 0.4454 0.9590 0.059 Uiso 1 1 calc R . .
C52 C 0.5553(6) 0.4822(4) 0.8469(4) 0.058(3) Uani 1 1 d . . .
H52A H 0.5101 0.4881 0.8106 0.069 Uiso 1 1 calc R . .
H52B H 0.5777 0.5322 0.8464 0.069 Uiso 1 1 calc R . .
C53 C 0.6284(5) 0.4367(4) 0.8268(4) 0.056(3) Uani 1 1 d . . .
H53A H 0.6762 0.4354 0.8601 0.067 Uiso 1 1 calc R . .
H53B H 0.6518 0.4604 0.7770 0.067 Uiso 1 1 calc R . .
C54 C 0.5991(5) 0.3572(4) 0.8303(4) 0.042(2) Uani 1 1 d . . .
H54A H 0.5552 0.3580 0.7937 0.051 Uiso 1 1 calc R . .
H54B H 0.6499 0.3284 0.8185 0.051 Uiso 1 1 calc R . .
C55 C 0.6365(5) 0.1739(5) 0.9130(8) 0.053(3) Uani 0.675(7) 1 d PDU A 1
H55A H 0.6547 0.1832 0.8603 0.064 Uiso 0.675(7) 1 calc PR A 1
C56 C 0.6357(5) 0.0896(5) 0.9411(11) 0.056(2) Uani 0.675(7) 1 d PDU A 1
H56A H 0.5874 0.0681 0.9200 0.067 Uiso 0.675(7) 1 calc PR A 1
H56B H 0.6255 0.0762 0.9945 0.067 Uiso 0.675(7) 1 calc PR A 1
C57 C 0.7231(6) 0.0574(5) 0.9206(6) 0.063(3) Uani 0.675(7) 1 d PDU A 1
H57A H 0.7212 0.0026 0.9377 0.076 Uiso 0.675(7) 1 calc PR A 1
H57B H 0.7334 0.0706 0.8672 0.076 Uiso 0.675(7) 1 calc PR A 1
C58 C 0.7968(6) 0.0881(5) 0.9552(6) 0.061(3) Uani 0.675(7) 1 d PDU A 1
H58A H 0.7880 0.0731 1.0087 0.073 Uiso 0.675(7) 1 calc PR A 1
H58B H 0.8535 0.0684 0.9414 0.073 Uiso 0.675(7) 1 calc PR A 1
C59 C 0.7970(5) 0.1711(5) 0.9295(9) 0.062(3) Uani 0.675(7) 1 d PDU A 1
H59A H 0.8105 0.1854 0.8764 0.075 Uiso 0.675(7) 1 calc PR A 1
H59B H 0.8438 0.1917 0.9529 0.075 Uiso 0.675(7) 1 calc PR A 1
C60 C 0.7104(6) 0.2043(5) 0.9463(6) 0.056(3) Uani 0.675(7) 1 d PDU A 1
H60A H 0.6989 0.1933 0.9995 0.067 Uiso 0.675(7) 1 calc PR A 1
H60B H 0.7135 0.2588 0.9274 0.067 Uiso 0.675(7) 1 calc PR A 1
C61 C 0.2644(5) 0.3360(4) 0.5956(4) 0.036(2) Uani 1 1 d . . .
H61A H 0.3029 0.2916 0.6017 0.043 Uiso 1 1 calc R . .
C62 C 0.1720(5) 0.3035(4) 0.6123(4) 0.055(3) Uani 1 1 d . . .
H62A H 0.1290 0.3442 0.6023 0.066 Uiso 1 1 calc R . .
H62B H 0.1648 0.2777 0.6643 0.066 Uiso 1 1 calc R . .
C63 C 0.1536(5) 0.2483(4) 0.5660(5) 0.071(3) Uani 1 1 d . . .
H63A H 0.1926 0.2051 0.5796 0.085 Uiso 1 1 calc R . .
H63B H 0.0924 0.2302 0.5762 0.085 Uiso 1 1 calc R . .
C64 C 0.1680(6) 0.2835(5) 0.4862(5) 0.079(3) Uani 1 1 d . . .
H64A H 0.1231 0.3219 0.4710 0.095 Uiso 1 1 calc R . .
H64B H 0.1614 0.2454 0.4586 0.095 Uiso 1 1 calc R . .
C65 C 0.2582(6) 0.3188(5) 0.4688(5) 0.085(3) Uani 1 1 d . . .
H65A H 0.2639 0.3449 0.4168 0.102 Uiso 1 1 calc R . .
H65B H 0.3030 0.2795 0.4780 0.102 Uiso 1 1 calc R . .
C66 C 0.2750(5) 0.3737(4) 0.5145(4) 0.064(3) Uani 1 1 d . . .
H66A H 0.2334 0.4153 0.5025 0.077 Uiso 1 1 calc R . .
H66B H 0.3351 0.3944 0.5027 0.077 Uiso 1 1 calc R . .
C67 C 0.4086(4) 0.4217(4) 0.6223(4) 0.0259(19) Uani 1 1 d . . .
H67A H 0.3993 0.4512 0.5718 0.031 Uiso 1 1 calc R . .
C68 C 0.4744(4) 0.3609(4) 0.6169(4) 0.038(2) Uani 1 1 d . . .
H68A H 0.4832 0.3298 0.6662 0.045 Uiso 1 1 calc R . .
H68B H 0.4499 0.3289 0.5882 0.045 Uiso 1 1 calc R . .
C69 C 0.5626(4) 0.3919(4) 0.5817(4) 0.043(2) Uani 1 1 d . . .
H69A H 0.6029 0.3501 0.5816 0.051 Uiso 1 1 calc R . .
H69B H 0.5548 0.4185 0.5307 0.051 Uiso 1 1 calc R . .
C70 C 0.6040(5) 0.4445(4) 0.6205(4) 0.047(2) Uani 1 1 d . . .
H70A H 0.6576 0.4674 0.5927 0.056 Uiso 1 1 calc R . .
H70B H 0.6205 0.4168 0.6693 0.056 Uiso 1 1 calc R . .
C71 C 0.5379(4) 0.5051(4) 0.6275(4) 0.045(2) Uani 1 1 d . . .
H71A H 0.5631 0.5369 0.6563 0.053 Uiso 1 1 calc R . .
H71B H 0.5284 0.5368 0.5786 0.053 Uiso 1 1 calc R . .
C72 C 0.4509(4) 0.4747(3) 0.6631(4) 0.036(2) Uani 1 1 d . . .
H72A H 0.4108 0.5163 0.6640 0.043 Uiso 1 1 calc R . .
H72B H 0.4593 0.4474 0.7139 0.043 Uiso 1 1 calc R . .
C73 C 0.2379(4) 0.4720(3) 0.6544(4) 0.0279(19) Uani 1 1 d . . .
H73A H 0.2644 0.4969 0.6892 0.033 Uiso 1 1 calc R . .
C74 C 0.2448(5) 0.5309(4) 0.5812(4) 0.040(2) Uani 1 1 d . . .
H74A H 0.3072 0.5410 0.5655 0.049 Uiso 1 1 calc R . .
H74B H 0.2168 0.5114 0.5439 0.049 Uiso 1 1 calc R . .
C75 C 0.2007(5) 0.6027(3) 0.5872(4) 0.044(2) Uani 1 1 d . . .
H75A H 0.2036 0.6381 0.5389 0.052 Uiso 1 1 calc R . .
H75B H 0.2330 0.6249 0.6204 0.052 Uiso 1 1 calc R . .
C76 C 0.1055(5) 0.5909(4) 0.6150(4) 0.048(2) Uani 1 1 d . . .
H76A H 0.0807 0.6384 0.6211 0.058 Uiso 1 1 calc R . .
H76B H 0.0712 0.5740 0.5794 0.058 Uiso 1 1 calc R . .
C77 C 0.0993(5) 0.5334(3) 0.6873(4) 0.042(2) Uani 1 1 d . . .
H77A H 0.1288 0.5527 0.7240 0.051 Uiso 1 1 calc R . .
H77B H 0.0370 0.5241 0.7038 0.051 Uiso 1 1 calc R . .
C78 C 0.1414(4) 0.4610(3) 0.6811(4) 0.039(2) Uani 1 1 d . . .
H78A H 0.1092 0.4400 0.6469 0.047 Uiso 1 1 calc R . .
H78B H 0.1371 0.4250 0.7291 0.047 Uiso 1 1 calc R . .
C79 C 0.2279(5) 0.1420(3) 0.9030(4) 0.047(2) Uani 1 1 d . . .
H79A H 0.2602 0.0951 0.9196 0.056 Uiso 1 1 calc R . .
H79B H 0.1816 0.1438 0.9409 0.056 Uiso 1 1 calc R . .
C80 C 0.1842(5) 0.1399(4) 0.8336(5) 0.051(3) Uani 1 1 d . . .
H80A H 0.1543 0.1877 0.8157 0.062 Uiso 1 1 calc R . .
H80B H 0.1387 0.1004 0.8454 0.062 Uiso 1 1 calc R . .
C81 C 0.2456(5) 0.1261(3) 0.7724(4) 0.049(2) Uani 1 1 d . . .
H81A H 0.2098 0.1210 0.7321 0.059 Uiso 1 1 calc R . .
H81B H 0.2754 0.0783 0.7904 0.059 Uiso 1 1 calc R . .
C82 C 0.4348(5) 0.0932(4) 0.8612(4) 0.039(2) Uani 1 1 d . . .
C83 C 0.5287(5) 0.1997(4) 0.7605(5) 0.044(2) Uani 1 1 d . . .
C84 C 0.2870(5) 0.3881(4) 0.8196(4) 0.039(2) Uani 1 1 d . A .
O4 O 0.4297(3) 0.0297(2) 0.8798(3) 0.0544(17) Uani 1 1 d . . .
O5 O 0.5836(4) 0.2000(3) 0.7163(3) 0.0616(19) Uani 1 1 d . . .
O6 O 0.2767(4) 0.4358(3) 0.8475(3) 0.070(2) Uani 1 1 d . . .
P3 P 0.52773(13) 0.22036(10) 0.91527(11) 0.0327(6) Uani 1 1 d D . .
P4 P 0.30205(13) 0.38487(10) 0.66272(11) 0.0286(5) Uani 1 1 d . A .
Ru3 Ru 0.43416(4) 0.19855(3) 0.82635(3) 0.03006(19) Uani 1 1 d D A .
H3 H 0.412(2) 0.3050(19) 0.787(3) 0.036 Uiso 1 1 d D . .
Ru4 Ru 0.30064(4) 0.30802(3) 0.77907(3) 0.02952(18) Uani 1 1 d D . .
H4 H 0.195(2) 0.311(3) 0.781(3) 0.035 Uiso 1 1 d D . .
S3 S 0.30393(13) 0.21992(9) 0.89558(10) 0.0350(6) Uani 1 1 d . A .
S4 S 0.32952(13) 0.19775(9) 0.73597(11) 0.0355(6) Uani 1 1 d . A .
C85 C 0.2711(9) -0.0129(6) 0.3617(8) 0.224(9) Uani 1 1 d D . .
H85A H 0.3040 -0.0569 0.3849 0.336 Uiso 1 1 calc R . .
H85B H 0.2648 -0.0121 0.3106 0.336 Uiso 1 1 calc R . .
H85C H 0.2130 -0.0146 0.3864 0.336 Uiso 1 1 calc R . .
C86 C 0.3208(8) 0.0580(7) 0.3671(6) 0.189(8) Uani 1 1 d D . .
H86A H 0.3280 0.0567 0.4187 0.227 Uiso 1 1 calc R . .
H86B H 0.3799 0.0592 0.3429 0.227 Uiso 1 1 calc R . .
C87 C 0.2724(6) 0.1271(6) 0.3321(6) 0.140(5) Uani 1 1 d D . .
H87A H 0.2175 0.1297 0.3613 0.169 Uiso 1 1 calc R . .
H87B H 0.2564 0.1240 0.2833 0.169 Uiso 1 1 calc R . .
C88 C 0.3263(6) 0.1990(6) 0.3249(6) 0.127(5) Uani 1 1 d D . .
H88A H 0.3405 0.2042 0.3735 0.153 Uiso 1 1 calc R . .
H88B H 0.3818 0.1971 0.2963 0.153 Uiso 1 1 calc R . .
C89 C 0.2723(7) 0.2644(6) 0.2871(6) 0.131(5) Uani 1 1 d D . .
H89A H 0.2203 0.2695 0.3186 0.158 Uiso 1 1 calc R . .
H89B H 0.2517 0.2556 0.2414 0.158 Uiso 1 1 calc R . .
C90 C 0.3275(8) 0.3361(6) 0.2701(6) 0.204(7) Uani 1 1 d D . .
H90A H 0.2918 0.3780 0.2461 0.307 Uiso 1 1 calc R . .
H90B H 0.3782 0.3313 0.2379 0.307 Uiso 1 1 calc R . .
H90C H 0.3476 0.3448 0.3153 0.307 Uiso 1 1 calc R . .
C91 C 0.8438(13) 0.5059(8) 0.6579(12) 0.228(6) Uani 0.696(10) 1 d PDU B 1
H91A H 0.8750 0.5533 0.6398 0.343 Uiso 0.696(10) 1 calc PR B 1
H91B H 0.8468 0.4898 0.7107 0.343 Uiso 0.696(10) 1 calc PR B 1
H91C H 0.7825 0.5119 0.6454 0.343 Uiso 0.696(10) 1 calc PR B 1
C92 C 0.887(2) 0.4464(9) 0.6225(18) 0.225(5) Uani 0.696(10) 1 d PDU B 1
H92A H 0.8870 0.4642 0.5691 0.271 Uiso 0.696(10) 1 calc PR B 1
H92B H 0.9486 0.4397 0.6361 0.271 Uiso 0.696(10) 1 calc PR B 1
C93 C 0.8404(11) 0.3738(9) 0.6457(15) 0.225(5) Uani 0.696(10) 1 d PDU B 1
H93A H 0.7888 0.3754 0.6161 0.271 Uiso 0.696(10) 1 calc PR B 1
H93B H 0.8188 0.3663 0.6969 0.271 Uiso 0.696(10) 1 calc PR B 1
C94 C 0.8972(11) 0.3063(8) 0.6387(14) 0.235(5) Uani 0.696(10) 1 d PDU B 1
H94A H 0.9186 0.3117 0.5877 0.282 Uiso 0.696(10) 1 calc PR B 1
H94B H 0.9482 0.3022 0.6693 0.282 Uiso 0.696(10) 1 calc PR B 1
C95 C 0.8380(13) 0.2378(9) 0.6644(13) 0.247(5) Uani 0.696(10) 1 d PDU B 1
H95A H 0.8181 0.2323 0.7158 0.296 Uiso 0.696(10) 1 calc PR B 1
H95B H 0.7857 0.2438 0.6351 0.296 Uiso 0.696(10) 1 calc PR B 1
C96 C 0.8880(14) 0.1689(9) 0.6565(13) 0.250(6) Uani 0.696(10) 1 d PDU B 1
H96A H 0.8586 0.1246 0.6873 0.375 Uiso 0.696(10) 1 calc PR B 1
H96B H 0.9479 0.1717 0.6716 0.375 Uiso 0.696(10) 1 calc PR B 1
H96C H 0.8895 0.1660 0.6058 0.375 Uiso 0.696(10) 1 calc PR B 1
C97 C 0.6376(8) 0.1762(10) 0.9292(16) 0.055(3) Uani 0.325(7) 1 d PDU A 2
H97A H 0.6522 0.1785 0.9791 0.066 Uiso 0.325(7) 1 calc PR A 2
C98 C 0.6319(9) 0.0935(9) 0.932(2) 0.057(3) Uani 0.325(7) 1 d PDU A 2
H98A H 0.6233 0.0870 0.8828 0.069 Uiso 0.325(7) 1 calc PR A 2
H98B H 0.5810 0.0711 0.9641 0.069 Uiso 0.325(7) 1 calc PR A 2
C99 C 0.7161(11) 0.0541(8) 0.9608(11) 0.059(3) Uani 0.325(7) 1 d PDU A 2
H99A H 0.7251 0.0606 1.0100 0.071 Uiso 0.325(7) 1 calc PR A 2
H99B H 0.7111 0.0004 0.9640 0.071 Uiso 0.325(7) 1 calc PR A 2
C00 C 0.7932(10) 0.0873(9) 0.9096(12) 0.062(3) Uani 0.325(7) 1 d PDU A 2
H00A H 0.8480 0.0629 0.9277 0.074 Uiso 0.325(7) 1 calc PR A 2
H00B H 0.7852 0.0793 0.8608 0.074 Uiso 0.325(7) 1 calc PR A 2
C01 C 0.7986(8) 0.1682(9) 0.9052(17) 0.064(3) Uani 0.325(7) 1 d PDU A 2
H01A H 0.8474 0.1903 0.8705 0.077 Uiso 0.325(7) 1 calc PR A 2
H01B H 0.8118 0.1752 0.9533 0.077 Uiso 0.325(7) 1 calc PR A 2
C02 C 0.7153(11) 0.2087(8) 0.8814(12) 0.059(3) Uani 0.325(7) 1 d PDU A 2
H02A H 0.7219 0.2615 0.8820 0.071 Uiso 0.325(7) 1 calc PR A 2
H02B H 0.7055 0.2067 0.8310 0.071 Uiso 0.325(7) 1 calc PR A 2
C03 C 0.882(4) 0.464(2) 0.611(4) 0.227(6) Uani 0.304(10) 1 d PDU B 2
H03A H 0.9257 0.4979 0.5812 0.340 Uiso 0.304(10) 1 calc PR B 2
H03B H 0.8837 0.4674 0.6618 0.340 Uiso 0.304(10) 1 calc PR B 2
H03C H 0.8235 0.4778 0.5939 0.340 Uiso 0.304(10) 1 calc PR B 2
C04 C 0.902(2) 0.383(2) 0.607(3) 0.229(5) Uani 0.304(10) 1 d PDU B 2
H04A H 0.9159 0.3827 0.5557 0.275 Uiso 0.304(10) 1 calc PR B 2
H04B H 0.9538 0.3655 0.6348 0.275 Uiso 0.304(10) 1 calc PR B 2
C05 C 0.827(2) 0.3319(17) 0.636(3) 0.234(5) Uani 0.304(10) 1 d PDU B 2
H05A H 0.7740 0.3518 0.6105 0.281 Uiso 0.304(10) 1 calc PR B 2
H05B H 0.8156 0.3300 0.6881 0.281 Uiso 0.304(10) 1 calc PR B 2
C06 C 0.843(3) 0.2515(19) 0.627(2) 0.243(5) Uani 0.304(10) 1 d PDU B 2
H06A H 0.7885 0.2306 0.6139 0.292 Uiso 0.304(10) 1 calc PR B 2
H06B H 0.8894 0.2513 0.5896 0.292 Uiso 0.304(10) 1 calc PR B 2
C07 C 0.870(3) 0.207(2) 0.7016(19) 0.247(6) Uani 0.304(10) 1 d PDU B 2
H07A H 0.8668 0.2379 0.7367 0.296 Uiso 0.304(10) 1 calc PR B 2
H07B H 0.8294 0.1639 0.7199 0.296 Uiso 0.304(10) 1 calc PR B 2
C08 C 0.963(3) 0.179(3) 0.694(3) 0.249(7) Uani 0.304(10) 1 d PDU B 2
H08A H 0.9657 0.1261 0.7199 0.373 Uiso 0.304(10) 1 calc PR B 2
H08B H 1.0031 0.2073 0.7159 0.373 Uiso 0.304(10) 1 calc PR B 2
H08C H 0.9805 0.1847 0.6431 0.373 Uiso 0.304(10) 1 calc PR B 2

loop_
_atom_site_aniso_label
_atom_site_aniso_U_11
_atom_site_aniso_U_22
_atom_site_aniso_U_33
_atom_site_aniso_U_23
_atom_site_aniso_U_13
_atom_site_aniso_U_12
C1 0.040(5) 0.021(4) 0.028(5) -0.006(4) 0.003(4) -0.001(4)
C2 0.060(6) 0.033(5) 0.027(6) -0.001(4) 0.000(5) -0.001(4)
C3 0.062(7) 0.043(5) 0.049(7) -0.001(5) 0.009(6) 0.018(5)
C4 0.084(8) 0.056(6) 0.031(6) -0.006(5) 0.014(5) -0.009(5)
C5 0.072(7) 0.077(7) 0.034(6) -0.022(5) 0.020(6) 0.002(6)
C6 0.070(7) 0.051(6) 0.043(7) -0.003(5) 0.018(6) 0.011(5)
C7 0.044(6) 0.020(4) 0.039(6) -0.001(4) 0.015(5) 0.002(4)
C8 0.064(6) 0.030(5) 0.046(6) -0.008(4) 0.015(5) -0.003(4)
C9 0.093(8) 0.014(4) 0.082(8) -0.010(5) 0.021(6) 0.003(5)
C10 0.103(9) 0.014(5) 0.079(8) 0.006(5) 0.024(7) 0.015(5)
C11 0.091(8) 0.029(5) 0.061(7) 0.006(5) 0.006(6) 0.020(5)
C12 0.050(6) 0.025(4) 0.046(6) -0.001(4) 0.007(5) 0.012(4)
C13 0.037(5) 0.032(4) 0.024(5) -0.002(4) 0.008(4) 0.001(4)
C14 0.040(6) 0.033(5) 0.072(7) -0.007(5) -0.001(5) 0.000(4)
C15 0.036(6) 0.052(5) 0.098(8) -0.037(5) 0.011(6) -0.017(5)
C16 0.027(5) 0.062(6) 0.054(6) -0.015(5) 0.005(5) -0.016(5)
C17 0.044(6) 0.052(6) 0.086(8) -0.019(5) 0.010(6) 0.006(5)
C18 0.051(6) 0.056(6) 0.086(8) -0.029(5) 0.021(6) -0.010(5)
C19 0.046(6) 0.023(4) 0.024(5) -0.003(4) 0.008(4) -0.010(4)
C20 0.052(6) 0.037(5) 0.049(6) -0.013(4) 0.009(5) -0.004(4)
C21 0.045(6) 0.043(5) 0.061(7) -0.028(5) 0.022(5) -0.001(4)
C22 0.057(7) 0.049(5) 0.069(8) -0.031(5) 0.033(6) -0.013(5)
C23 0.095(8) 0.052(6) 0.032(6) -0.018(5) 0.036(6) -0.018(5)
C624 0.072(6) 0.040(5) 0.029(6) -0.013(4) 0.016(5) -0.002(4)
C25 0.057(6) 0.036(5) 0.029(5) -0.003(4) -0.007(5) -0.014(5)
C26 0.052(6) 0.052(5) 0.032(6) 0.000(4) -0.006(5) -0.013(5)
C27 0.058(7) 0.076(7) 0.056(7) 0.007(6) -0.017(6) -0.018(6)
C28 0.049(7) 0.101(8) 0.076(9) 0.007(7) -0.010(6) -0.008(7)
C29 0.065(7) 0.089(8) 0.043(7) 0.005(6) -0.008(6) 0.030(6)
C30 0.045(6) 0.048(5) 0.045(6) 0.005(5) -0.004(5) 0.013(5)
C31 0.052(6) 0.019(4) 0.019(5) -0.002(3) 0.005(4) -0.010(4)
C32 0.058(6) 0.028(4) 0.026(5) 0.004(4) 0.008(4) -0.010(4)
C33 0.094(8) 0.025(5) 0.047(6) 0.003(4) -0.009(6) -0.011(5)
C34 0.068(7) 0.030(5) 0.053(7) -0.011(4) 0.019(6) -0.032(5)
C35 0.056(6) 0.025(4) 0.051(6) -0.002(4) 0.011(5) -0.013(4)
C36 0.043(6) 0.023(4) 0.045(6) -0.001(4) 0.001(5) -0.010(4)
C37 0.038(5) 0.021(4) 0.052(6) 0.018(4) -0.003(5) -0.001(4)
C38 0.036(6) 0.025(5) 0.073(7) 0.007(5) 0.002(5) 0.007(4)
C39 0.049(6) 0.014(4) 0.056(6) 0.002(4) 0.018(5) 0.005(4)
C40 0.030(5) 0.045(5) 0.037(6) -0.002(4) 0.017(4) -0.010(4)
C41 0.049(7) 0.020(4) 0.052(7) -0.003(5) 0.012(5) -0.006(4)
C42 0.058(6) 0.017(4) 0.025(5) 0.002(4) 0.019(4) -0.007(4)
O1 0.084(5) 0.018(3) 0.055(4) 0.000(3) 0.027(3) -0.007(3)
O2 0.061(5) 0.065(4) 0.051(5) -0.021(4) 0.013(4) -0.012(4)
O3 0.113(5) 0.024(3) 0.047(4) -0.015(3) 0.023(4) -0.013(3)
P1 0.0382(14) 0.0237(11) 0.0327(15) -0.0046(10) 0.0082(12) -0.0005(10)
P2 0.0352(13) 0.0234(11) 0.0284(14) -0.0023(10) 0.0050(11) -0.0079(10)
Ru1 0.0343(4) 0.0190(3) 0.0292(4) -0.0034(3) 0.0085(4) -0.0026(3)
Ru2 0.0371(4) 0.0168(3) 0.0257(4) -0.0034(3) 0.0062(3) -0.0022(3)
S1 0.0412(13) 0.0229(10) 0.0274(13) -0.0013(9) 0.0028(11) -0.0011(10)
S2 0.0398(13) 0.0206(10) 0.0345(13) -0.0089(9) 0.0078(11) -0.0032(9)
C43 0.045(6) 0.016(4) 0.037(6) 0.000(4) 0.003(5) -0.003(4)
C44 0.068(6) 0.017(4) 0.043(6) -0.009(4) 0.006(5) -0.001(4)
C45 0.070(7) 0.036(5) 0.045(7) -0.006(5) 0.014(6) -0.020(5)
C46 0.079(7) 0.049(6) 0.036(6) -0.003(5) 0.014(5) -0.003(5)
C47 0.054(6) 0.046(5) 0.036(6) -0.014(4) -0.002(5) 0.001(5)
C48 0.046(6) 0.053(5) 0.035(6) -0.006(5) 0.008(5) -0.006(4)
C49 0.039(5) 0.025(4) 0.036(6) -0.010(4) -0.011(4) 0.003(4)
C50 0.056(6) 0.016(4) 0.073(7) -0.012(4) 0.002(5) -0.006(4)
C51 0.067(6) 0.029(5) 0.054(6) -0.011(4) -0.013(5) 0.003(4)
C52 0.097(8) 0.025(5) 0.051(7) -0.007(5) -0.010(6) -0.012(5)
C53 0.079(7) 0.047(6) 0.037(6) -0.004(5) 0.000(5) -0.032(5)
C54 0.058(6) 0.038(5) 0.029(6) -0.004(4) -0.004(5) -0.010(4)
C55 0.046(4) 0.038(4) 0.078(6) -0.016(4) -0.008(4) 0.001(4)
C56 0.045(4) 0.039(4) 0.084(6) -0.015(4) -0.003(4) 0.005(4)
C57 0.047(5) 0.050(4) 0.096(6) -0.024(5) -0.008(5) 0.011(4)
C58 0.044(4) 0.050(4) 0.091(7) -0.020(5) -0.008(5) 0.009(4)
C59 0.048(4) 0.054(4) 0.089(7) -0.023(5) -0.008(5) 0.005(4)
C60 0.045(5) 0.045(4) 0.081(6) -0.021(5) -0.013(5) 0.005(4)
C61 0.042(5) 0.031(4) 0.036(6) -0.014(4) 0.002(4) -0.010(4)
C62 0.058(6) 0.060(6) 0.060(7) -0.034(5) -0.027(6) 0.005(5)
C63 0.060(7) 0.071(7) 0.093(9) -0.042(7) -0.009(6) -0.021(5)
C64 0.104(9) 0.078(7) 0.075(9) -0.052(7) -0.022(7) -0.017(7)
C65 0.129(10) 0.075(7) 0.064(7) -0.041(6) -0.011(7) -0.029(7)
C66 0.099(8) 0.062(6) 0.037(6) -0.021(5) -0.007(6) -0.019(5)
C67 0.029(5) 0.038(5) 0.011(5) -0.005(4) -0.007(4) 0.002(4)
C68 0.041(5) 0.041(5) 0.031(5) -0.014(4) 0.011(4) -0.008(4)
C69 0.034(5) 0.052(5) 0.039(6) -0.010(4) 0.017(4) -0.005(4)
C70 0.033(5) 0.057(6) 0.042(6) 0.002(5) 0.011(5) -0.012(5)
C71 0.039(5) 0.048(5) 0.043(6) -0.005(4) 0.002(5) -0.013(5)
C72 0.037(5) 0.037(5) 0.034(5) -0.010(4) 0.008(4) -0.002(4)
C73 0.029(5) 0.026(4) 0.031(5) -0.012(4) -0.002(4) 0.004(4)
C74 0.052(6) 0.044(5) 0.023(5) -0.004(4) -0.002(5) 0.003(4)
C75 0.060(6) 0.026(4) 0.039(6) 0.002(4) 0.000(5) 0.012(4)
C76 0.058(6) 0.032(5) 0.051(7) -0.004(4) 0.007(5) 0.006(5)
C77 0.041(5) 0.030(5) 0.055(6) -0.012(4) 0.009(5) 0.011(4)
C78 0.046(6) 0.023(4) 0.046(6) -0.006(4) 0.011(5) 0.000(4)
C79 0.053(6) 0.024(4) 0.055(6) 0.008(4) 0.006(5) -0.003(4)
C80 0.042(6) 0.020(4) 0.089(8) -0.014(5) 0.018(6) -0.015(4)
C81 0.055(6) 0.016(4) 0.070(7) -0.001(4) 0.000(5) -0.008(4)
C82 0.043(6) 0.030(5) 0.042(6) -0.009(4) -0.003(4) 0.013(4)
C83 0.058(7) 0.020(4) 0.054(7) -0.012(4) 0.005(5) -0.005(4)
C84 0.068(6) 0.023(5) 0.021(5) 0.003(4) 0.004(5) 0.007(4)
O4 0.080(5) 0.013(3) 0.068(4) -0.006(3) -0.001(3) 0.008(3)
O5 0.063(5) 0.072(4) 0.049(5) -0.019(3) 0.016(3) 0.011(3)
O6 0.146(6) 0.026(3) 0.042(4) -0.017(3) -0.005(4) 0.029(4)
P3 0.0395(14) 0.0198(11) 0.0359(15) -0.0027(10) 0.0042(12) -0.0017(10)
P4 0.0352(13) 0.0260(11) 0.0254(13) -0.0091(10) 0.0042(11) -0.0023(10)
Ru3 0.0379(4) 0.0187(3) 0.0329(5) -0.0067(3) 0.0060(4) 0.0009(3)
Ru4 0.0380(4) 0.0176(3) 0.0319(5) -0.0059(3) 0.0069(4) -0.0004(3)
S3 0.0431(14) 0.0232(11) 0.0336(14) -0.0005(9) 0.0124(11) -0.0005(10)
S4 0.0465(14) 0.0205(10) 0.0414(15) -0.0122(10) 0.0018(12) -0.0015(10)
C85 0.192(17) 0.186(15) 0.221(18) 0.098(13) -0.051(13) -0.043(13)
C86 0.177(17) 0.31(2) 0.047(9) 0.014(12) 0.010(10) 0.110(16)
C87 0.074(9) 0.205(15) 0.119(12) -0.005(11) 0.036(9) -0.013(10)
C88 0.095(10) 0.234(16) 0.066(10) -0.063(10) -0.004(8) 0.055(11)
C89 0.136(12) 0.169(13) 0.089(10) -0.027(9) -0.022(9) -0.035(11)
C90 0.252(19) 0.245(18) 0.116(13) -0.044(12) -0.005(12) -0.101(15)
C91 0.167(11) 0.271(12) 0.237(13) -0.027(12) -0.086(10) 0.052(10)
C92 0.164(9) 0.274(11) 0.231(11) -0.033(11) -0.090(8) 0.049(9)
C93 0.163(9) 0.273(11) 0.236(11) -0.037(11) -0.096(9) 0.040(9)
C94 0.175(9) 0.275(11) 0.247(10) -0.033(11) -0.088(9) 0.042(9)
C95 0.192(10) 0.273(11) 0.262(11) -0.026(11) -0.078(9) 0.049(9)
C96 0.198(10) 0.277(11) 0.264(11) -0.031(11) -0.073(10) 0.049(10)
C97 0.046(5) 0.040(4) 0.080(6) -0.018(5) -0.007(5) 0.004(5)
C98 0.045(5) 0.041(4) 0.087(6) -0.018(5) -0.006(5) 0.008(4)
C99 0.045(5) 0.047(5) 0.087(7) -0.018(5) -0.004(5) 0.011(4)
C00 0.044(5) 0.053(5) 0.091(7) -0.021(6) -0.003(5) 0.010(5)
C01 0.047(5) 0.056(5) 0.089(7) -0.017(6) -0.003(6) 0.005(5)
C02 0.048(5) 0.047(5) 0.083(7) -0.018(5) -0.007(5) 0.003(4)
C03 0.166(10) 0.274(11) 0.233(12) -0.032(12) -0.089(9) 0.049(10)
C04 0.169(9) 0.275(11) 0.237(11) -0.033(11) -0.093(8) 0.045(9)
C05 0.174(10) 0.276(11) 0.243(11) -0.033(11) -0.091(9) 0.044(9)
C06 0.188(10) 0.274(11) 0.256(11) -0.029(11) -0.082(9) 0.047(9)
C07 0.194(11) 0.276(11) 0.258(11) -0.029(11) -0.078(10) 0.050(10)
C08 0.194(12) 0.278(13) 0.260(13) -0.027(13) -0.079(11) 0.049(11)

loop_
_atom_type_symbol
_atom_type_description
_atom_type_scat_dispersion_real
_atom_type_scat_dispersion_imag
_atom_type_scat_source
C C 0.0033 0.0016 'International Tables Vol C Tables 4.2.6.8 and 6.1.1.4'
H H 0.0000 0.0000 'International Tables Vol C Tables 4.2.6.8 and 6.1.1.4'
O O 0.0106 0.0060 'International Tables Vol C Tables 4.2.6.8 and 6.1.1.4'
P P 0.1023 0.0942 'International Tables Vol C Tables 4.2.6.8 and 6.1.1.4'
S S 0.1246 0.1234 'International Tables Vol C Tables 4.2.6.8 and 6.1.1.4'
Ru Ru -1.2594 0.8363 'International Tables Vol C Tables 4.2.6.8 and 6.1.1.4'

loop_
_exptl_crystal_face_index_h
_exptl_crystal_face_index_k
_exptl_crystal_face_index_l
_exptl_crystal_face_perp_dist
0.00 0.00 -1.00 0.0300
0.00 0.00 1.00 0.0300
0.00 -1.00 0.00 0.1800
-1.00 0.00 0.00 0.0800
1.00 0.00 0.00 0.0800
-1.00 1.00 1.00 0.1500
1.00 1.00 1.00 0.1500

loop_
_geom_angle_atom_site_label_1
_geom_angle_atom_site_label_2
_geom_angle_atom_site_label_3
_geom_angle
C2 C1 C6 108.9(6)
C2 C1 P1 116.0(5)
C6 C1 P1 116.6(5)
C2 C1 H1A 104.6
C6 C1 H1A 104.6
P1 C1 H1A 104.6
C3 C2 C1 111.4(6)
C3 C2 H2A 109.4
C1 C2 H2A 109.4
C3 C2 H2B 109.4
C1 C2 H2B 109.4
H2A C2 H2B 108.0
C4 C3 C2 111.1(7)
C4 C3 H3A 109.4
C2 C3 H3A 109.4
C4 C3 H3B 109.4
C2 C3 H3B 109.4
H3A C3 H3B 108.0
C3 C4 C5 110.9(6)
C3 C4 H4A 109.5
C5 C4 H4A 109.5
C3 C4 H4B 109.5
C5 C4 H4B 109.5
H4A C4 H4B 108.1
C4 C5 C6 110.3(7)
C4 C5 H5A 109.6
C6 C5 H5A 109.6
C4 C5 H5B 109.6
C6 C5 H5B 109.6
H5A C5 H5B 108.1
C5 C6 C1 111.8(7)
C5 C6 H6A 109.3
C1 C6 H6A 109.3
C5 C6 H6B 109.3
C1 C6 H6B 109.3
H6A C6 H6B 107.9
C12 C7 C8 110.9(6)
C12 C7 P1 111.4(5)
C8 C7 P1 111.9(5)
C12 C7 H7A 107.4
C8 C7 H7A 107.4
P1 C7 H7A 107.4
C7 C8 C9 110.5(6)
C7 C8 H8A 109.5
C9 C8 H8A 109.5
C7 C8 H8B 109.5
C9 C8 H8B 109.5
H8A C8 H8B 108.1
C10 C9 C8 112.0(7)
C10 C9 H9A 109.2
C8 C9 H9A 109.2
C10 C9 H9B 109.2
C8 C9 H9B 109.2
H9A C9 H9B 107.9
C9 C10 C11 111.0(7)
C9 C10 H10A 109.4
C11 C10 H10A 109.4
C9 C10 H10B 109.4
C11 C10 H10B 109.4
H10A C10 H10B 108.0
C10 C11 C12 111.5(7)
C10 C11 H11A 109.3
C12 C11 H11A 109.3
C10 C11 H11B 109.3
C12 C11 H11B 109.3
H11A C11 H11B 108.0
C7 C12 C11 110.2(6)
C7 C12 H12A 109.6
C11 C12 H12A 109.6
C7 C12 H12B 109.6
C11 C12 H12B 109.6
H12A C12 H12B 108.1
C18 C13 C14 109.1(6)
C18 C13 P1 117.9(5)
C14 C13 P1 113.4(5)
C18 C13 H13A 105.1
C14 C13 H13A 105.1
P1 C13 H13A 105.1
C15 C14 C13 112.1(6)
C15 C14 H14A 109.2
C13 C14 H14A 109.2
C15 C14 H14B 109.2
C13 C14 H14B 109.2
H14A C14 H14B 107.9
C16 C15 C14 111.8(6)
C16 C15 H15A 109.3
C14 C15 H15A 109.3
C16 C15 H15B 109.3
C14 C15 H15B 109.3
H15A C15 H15B 107.9
C15 C16 C17 111.7(6)
C15 C16 H16A 109.3
C17 C16 H16A 109.3
C15 C16 H16B 109.3
C17 C16 H16B 109.3
H16A C16 H16B 107.9
C16 C17 C18 110.8(7)
C16 C17 H17A 109.5
C18 C17 H17A 109.5
C16 C17 H17B 109.5
C18 C17 H17B 109.5
H17A C17 H17B 108.1
C13 C18 C17 112.6(7)
C13 C18 H18A 109.1
C17 C18 H18A 109.1
C13 C18 H18B 109.1
C17 C18 H18B 109.1
H18A C18 H18B 107.8
C624 C19 C20 109.4(6)
C624 C19 P2 118.7(5)
C20 C19 P2 115.9(5)
C624 C19 H19A 103.6
C20 C19 H19A 103.6
P2 C19 H19A 103.6
C19 C20 C21 111.9(6)
C19 C20 H20A 109.2
C21 C20 H20A 109.2
C19 C20 H20B 109.2
C21 C20 H20B 109.2
H20A C20 H20B 107.9
C22 C21 C20 109.7(6)
C22 C21 H21A 109.7
C20 C21 H21A 109.7
C22 C21 H21B 109.7
C20 C21 H21B 109.7
H21A C21 H21B 108.2
C23 C22 C21 112.0(6)
C23 C22 H22A 109.2
C21 C22 H22A 109.2
C23 C22 H22B 109.2
C21 C22 H22B 109.2
H22A C22 H22B 107.9
C22 C23 C624 112.3(7)
C22 C23 H23A 109.1
C624 C23 H23A 109.1
C22 C23 H23B 109.1
C624 C23 H23B 109.1
H23A C23 H23B 107.9
C23 C624 C19 111.2(6)
C23 C624 H24A 109.4
C19 C624 H24A 109.4
C23 C624 H24B 109.4
C19 C624 H24B 109.4
H24A C624 H24B 108.0
C26 C25 C30 110.1(6)
C26 C25 P2 114.0(5)
C30 C25 P2 110.1(5)
C26 C25 H25A 107.5
C30 C25 H25A 107.5
P2 C25 H25A 107.5
C27 C26 C25 113.6(6)
C27 C26 H26A 108.8
C25 C26 H26A 108.8
C27 C26 H26B 108.8
C25 C26 H26B 108.9
H26A C26 H26B 107.7
C28 C27 C26 112.4(7)
C28 C27 H27A 109.1
C26 C27 H27A 109.1
C28 C27 H27B 109.1
C26 C27 H27B 109.1
H27A C27 H27B 107.9
C27 C28 C29 111.2(7)
C27 C28 H28A 109.4
C29 C28 H28A 109.4
C27 C28 H28B 109.4
C29 C28 H28B 109.4
H28A C28 H28B 108.0
C28 C29 C30 112.6(7)
C28 C29 H29A 109.1
C30 C29 H29A 109.1
C28 C29 H29B 109.1
C30 C29 H29B 109.1
H29A C29 H29B 107.8
C29 C30 C25 112.3(7)
C29 C30 H30A 109.1
C25 C30 H30A 109.1
C29 C30 H30B 109.1
C25 C30 H30B 109.1
H30A C30 H30B 107.9
C36 C31 C32 109.7(6)
C36 C31 P2 112.7(4)
C32 C31 P2 118.0(5)
C36 C31 H31A 105.0
C32 C31 H31A 105.0
P2 C31 H31A 105.0
C33 C32 C31 111.1(6)
C33 C32 H32A 109.4
C31 C32 H32A 109.4
C33 C32 H32B 109.4
C31 C32 H32B 109.4
H32A C32 H32B 108.0
C34 C33 C32 111.6(6)
C34 C33 H33A 109.3
C32 C33 H33A 109.3
C34 C33 H33B 109.3
C32 C33 H33B 109.3
H33A C33 H33B 108.0
C33 C34 C35 111.9(6)
C33 C34 H34A 109.2
C35 C34 H34A 109.2
C33 C34 H34B 109.2
C35 C34 H34B 109.2
H34A C34 H34B 107.9
C34 C35 C36 111.1(6)
C34 C35 H35A 109.4
C36 C35 H35A 109.4
C34 C35 H35B 109.4
C36 C35 H35B 109.4
H35A C35 H35B 108.0
C35 C36 C31 110.9(5)
C35 C36 H36A 109.5
C31 C36 H36A 109.5
C35 C36 H36B 109.5
C31 C36 H36B 109.5
H36A C36 H36B 108.0
C38 C37 S1 116.5(5)
C38 C37 H37A 108.2
S1 C37 H37A 108.2
C38 C37 H37B 108.2
S1 C37 H37B 108.2
H37A C37 H37B 107.3
C37 C38 C39 114.9(6)
C37 C38 H38A 108.5
C39 C38 H38A 108.5
C37 C38 H38B 108.5
C39 C38 H38B 108.5
H38A C38 H38B 107.5
C38 C39 S2 117.1(5)
C38 C39 H39A 108.0
S2 C39 H39A 108.0
C38 C39 H39B 108.0
S2 C39 H39B 108.0
H39A C39 H39B 107.3
O1 C40 Ru1 173.4(6)
O2 C41 Ru1 178.6(8)
O3 C42 Ru2 177.9(7)
C1 P1 C13 109.7(3)
C1 P1 C7 102.8(3)
C13 P1 C7 101.7(3)
C1 P1 Ru1 113.2(2)
C13 P1 Ru1 113.5(2)
C7 P1 Ru1 114.8(2)
C25 P2 C19 102.3(3)
C25 P2 C31 102.5(3)
C19 P2 C31 108.7(3)
C25 P2 Ru2 116.7(2)
C19 P2 Ru2 111.3(2)
C31 P2 Ru2 114.3(2)
C41 Ru1 C40 93.3(3)
C41 Ru1 P1 91.4(3)
C40 Ru1 P1 95.5(2)
C41 Ru1 S2 93.8(3)
C40 Ru1 S2 91.8(2)
P1 Ru1 S2 170.76(7)
C41 Ru1 S1 168.4(2)
C40 Ru1 S1 97.6(2)
P1 Ru1 S1 91.43(7)
S2 Ru1 S1 82.00(7)
C41 Ru1 Ru2 115.8(2)
C40 Ru1 Ru2 133.6(2)
P1 Ru1 Ru2 117.54(5)
S2 Ru1 Ru2 53.25(4)
S1 Ru1 Ru2 53.23(5)
C41 Ru1 H1 90.5(12)
C40 Ru1 H1 169.8(10)
P1 Ru1 H1 93.8(12)
S2 Ru1 H1 78.5(11)
S1 Ru1 H1 78.1(12)
Ru2 Ru1 H1 36.9(10)
C42 Ru2 P2 92.9(2)
C42 Ru2 S2 173.3(2)
P2 Ru2 S2 91.05(7)
C42 Ru2 S1 94.2(2)
P2 Ru2 S1 172.92(7)
S2 Ru2 S1 81.89(7)
C42 Ru2 Ru1 120.2(2)
P2 Ru2 Ru1 122.50(6)
S2 Ru2 Ru1 53.10(5)
S1 Ru2 Ru1 53.21(5)
C42 Ru2 H1 91.1(13)
P2 Ru2 H1 97.2(14)
S2 Ru2 H1 83.0(13)
S1 Ru2 H1 82.6(13)
Ru1 Ru2 H1 43.0(11)
C42 Ru2 H2 88.8(17)
P2 Ru2 H2 84.7(18)
S2 Ru2 H2 97.0(17)
S1 Ru2 H2 95.5(18)
Ru1 Ru2 H2 135.7(17)
H1 Ru2 H2 178(2)
C37 S1 Ru1 107.8(2)
C37 S1 Ru2 111.1(2)
Ru1 S1 Ru2 73.55(6)
C39 S2 Ru1 109.9(2)
C39 S2 Ru2 110.9(3)
Ru1 S2 Ru2 73.64(5)
C44 C43 C48 109.9(6)
C44 C43 P3 115.9(5)
C48 C43 P3 116.2(5)
C44 C43 H43A 104.5
C48 C43 H43A 104.5
P3 C43 H43A 104.5
C45 C44 C43 110.3(6)
C45 C44 H44A 109.6
C43 C44 H44A 109.6
C45 C44 H44B 109.6
C43 C44 H44B 109.6
H44A C44 H44B 108.1
C44 C45 C46 112.1(7)
C44 C45 H45A 109.2
C46 C45 H45A 109.2
C44 C45 H45B 109.2
C46 C45 H45B 109.2
H45A C45 H45B 107.9
C45 C46 C47 110.7(6)
C45 C46 H46A 109.5
C47 C46 H46A 109.5
C45 C46 H46B 109.5
C47 C46 H46B 109.5
H46A C46 H46B 108.1
C48 C47 C46 110.1(6)
C48 C47 H47A 109.6
C46 C47 H47A 109.6
C48 C47 H47B 109.6
C46 C47 H47B 109.6
H47A C47 H47B 108.2
C47 C48 C43 111.4(6)
C47 C48 H48A 109.3
C43 C48 H48A 109.3
C47 C48 H48B 109.3
C43 C48 H48B 109.3
H48A C48 H48B 108.0
C54 C49 C50 109.7(6)
C54 C49 P3 113.5(5)
C50 C49 P3 112.7(5)
C54 C49 H49A 106.8
C50 C49 H49A 106.8
P3 C49 H49A 106.8
C49 C50 C51 111.4(6)
C49 C50 H50A 109.3
C51 C50 H50A 109.3
C49 C50 H50B 109.3
C51 C50 H50B 109.3
H50A C50 H50B 108.0
C52 C51 C50 110.2(6)
C52 C51 H51A 109.6
C50 C51 H51A 109.6
C52 C51 H51B 109.6
C50 C51 H51B 109.6
H51A C51 H51B 108.1
C53 C52 C51 111.3(7)
C53 C52 H52A 109.4
C51 C52 H52A 109.4
C53 C52 H52B 109.4
C51 C52 H52B 109.4
H52A C52 H52B 108.0
C52 C53 C54 112.0(6)
C52 C53 H53A 109.2
C54 C53 H53A 109.2
C52 C53 H53B 109.2
C54 C53 H53B 109.2
H53A C53 H53B 107.9
C49 C54 C53 111.0(6)
C49 C54 H54A 109.4
C53 C54 H54A 109.4
C49 C54 H54B 109.4
C53 C54 H54B 109.4
H54A C54 H54B 108.0
C60 C55 C56 107.9(9)
C60 C55 P3 117.0(7)
C56 C55 P3 115.9(6)
C60 C55 H55A 104.9
C56 C55 H55A 104.9
P3 C55 H55A 104.9
C55 C56 C57 110.4(8)
C55 C56 H56A 109.6
C57 C56 H56A 109.6
C55 C56 H56B 109.6
C57 C56 H56B 109.6
H56A C56 H56B 108.1
C58 C57 C56 109.6(8)
C58 C57 H57A 109.8
C56 C57 H57A 109.8
C58 C57 H57B 109.8
C56 C57 H57B 109.8
H57A C57 H57B 108.2
C59 C58 C57 108.5(7)
C59 C58 H58A 110.0
C57 C58 H58A 110.0
C59 C58 H58B 110.0
C57 C58 H58B 110.0
H58A C58 H58B 108.4
C58 C59 C60 112.4(7)
C58 C59 H59A 109.1
C60 C59 H59A 109.1
C58 C59 H59B 109.1
C60 C59 H59B 109.1
H59A C59 H59B 107.9
C55 C60 C59 111.5(8)
C55 C60 H60A 109.3
C59 C60 H60A 109.3
C55 C60 H60B 109.3
C59 C60 H60B 109.3
H60A C60 H60B 108.0
C62 C61 C66 108.6(6)
C62 C61 P4 114.4(5)
C66 C61 P4 119.5(5)
C62 C61 H61A 104.2
C66 C61 H61A 104.2
P4 C61 H61A 104.2
C61 C62 C63 111.3(6)
C61 C62 H62A 109.4
C63 C62 H62A 109.4
C61 C62 H62B 109.4
C63 C62 H62B 109.4
H62A C62 H62B 108.0
C64 C63 C62 111.7(7)
C64 C63 H63A 109.3
C62 C63 H63A 109.3
C64 C63 H63B 109.3
C62 C63 H63B 109.3
H63A C63 H63B 107.9
C63 C64 C65 111.3(8)
C63 C64 H64A 109.4
C65 C64 H64A 109.4
C63 C64 H64B 109.4
C65 C64 H64B 109.4
H64A C64 H64B 108.0
C64 C65 C66 111.8(7)
C64 C65 H65A 109.3
C66 C65 H65A 109.3
C64 C65 H65B 109.3
C66 C65 H65B 109.3
H65A C65 H65B 107.9
C65 C66 C61 110.9(6)
C65 C66 H66A 109.5
C61 C66 H66A 109.5
C65 C66 H66B 109.5
C61 C66 H66B 109.5
H66A C66 H66B 108.0
C68 C67 C72 108.2(5)
C68 C67 P4 113.0(4)
C72 C67 P4 113.4(4)
C68 C67 H67A 107.3
C72 C67 H67A 107.3
P4 C67 H67A 107.3
C69 C68 C67 112.8(5)
C69 C68 H68A 109.0
C67 C68 H68A 109.0
C69 C68 H68B 109.0
C67 C68 H68B 109.0
H68A C68 H68B 107.8
C70 C69 C68 112.9(6)
C70 C69 H69A 109.0
C68 C69 H69A 109.0
C70 C69 H69B 109.0
C68 C69 H69B 109.0
H69A C69 H69B 107.8
C69 C70 C71 109.1(6)
C69 C70 H70A 109.9
C71 C70 H70A 109.9
C69 C70 H70B 109.9
C71 C70 H70B 109.9
H70A C70 H70B 108.3
C72 C71 C70 113.3(6)
C72 C71 H71A 108.9
C70 C71 H71A 108.9
C72 C71 H71B 108.9
C70 C71 H71B 108.9
H71A C71 H71B 107.7
C71 C72 C67 112.0(5)
C71 C72 H72A 109.2
C67 C72 H72A 109.2
C71 C72 H72B 109.2
C67 C72 H72B 109.2
H72A C72 H72B 107.9
C78 C73 C74 109.1(6)
C78 C73 P4 115.3(4)
C74 C73 P4 118.1(5)
C78 C73 H73A 104.2
C74 C73 H73A 104.2
P4 C73 H73A 104.2
C75 C74 C73 111.2(6)
C75 C74 H74A 109.4
C73 C74 H74A 109.4
C75 C74 H74B 109.4
C73 C74 H74B 109.4
H74A C74 H74B 108.0
C74 C75 C76 112.5(6)
C74 C75 H75A 109.1
C76 C75 H75A 109.1
C74 C75 H75B 109.1
C76 C75 H75B 109.1
H75A C75 H75B 107.8
C77 C76 C75 109.8(6)
C77 C76 H76A 109.7
C75 C76 H76A 109.7
C77 C76 H76B 109.7
C75 C76 H76B 109.7
H76A C76 H76B 108.2
C78 C77 C76 111.3(6)
C78 C77 H77A 109.4
C76 C77 H77A 109.4
C78 C77 H77B 109.4
C76 C77 H77B 109.4
H77A C77 H77B 108.0
C77 C78 C73 111.8(5)
C77 C78 H78A 109.3
C73 C78 H78A 109.3
C77 C78 H78B 109.3
C73 C78 H78B 109.3
H78A C78 H78B 107.9
C80 C79 S3 115.4(5)
C80 C79 H79A 108.4
S3 C79 H79A 108.4
C80 C79 H79B 108.4
S3 C79 H79B 108.4
H79A C79 H79B 107.5
C79 C80 C81 115.3(7)
C79 C80 H80A 108.5
C81 C80 H80A 108.5
C79 C80 H80B 108.5
C81 C80 H80B 108.5
H80A C80 H80B 107.5
C80 C81 S4 115.9(5)
C80 C81 H81A 108.3
S4 C81 H81A 108.3
C80 C81 H81B 108.3
S4 C81 H81B 108.3
H81A C81 H81B 107.4
O4 C82 Ru3 175.1(7)
O5 C83 Ru3 175.6(8)
O6 C84 Ru4 176.9(7)
C43 P3 C97 100.9(9)
C43 P3 C49 102.4(3)
C97 P3 C49 99.7(6)
C43 P3 C55 109.2(5)
C49 P3 C55 102.5(4)
C43 P3 Ru3 113.4(2)
C97 P3 Ru3 122.2(9)
C49 P3 Ru3 115.4(2)
C55 P3 Ru3 112.9(4)
C67 P4 C61 102.2(3)
C67 P4 C73 101.3(3)
C61 P4 C73 108.7(3)
C67 P4 Ru4 116.5(2)
C61 P4 Ru4 112.2(2)
C73 P4 Ru4 114.7(2)
C83 Ru3 C82 93.4(3)
C83 Ru3 P3 91.6(3)
C82 Ru3 P3 94.6(2)
C83 Ru3 S4 92.4(3)
C82 Ru3 S4 94.3(2)
P3 Ru3 S4 169.98(7)
C83 Ru3 S3 168.7(2)
C82 Ru3 S3 96.8(2)
P3 Ru3 S3 92.39(8)
S4 Ru3 S3 82.04(7)
C83 Ru3 Ru4 115.7(2)
C82 Ru3 Ru4 134.8(2)
P3 Ru3 Ru4 116.75(5)
S4 Ru3 Ru4 53.30(5)
S3 Ru3 Ru4 53.13(5)
C83 Ru3 H3 92.2(13)
C82 Ru3 H3 170.2(10)
P3 Ru3 H3 93.2(13)
S4 Ru3 H3 77.4(12)
S3 Ru3 H3 77.0(12)
Ru4 Ru3 H3 35.5(10)
C84 Ru4 P4 91.4(2)
C84 Ru4 S3 93.3(2)
P4 Ru4 S3 175.17(7)
C84 Ru4 S4 173.8(2)
P4 Ru4 S4 93.28(7)
S3 Ru4 S4 81.96(7)
C84 Ru4 Ru3 120.8(2)
P4 Ru4 Ru3 122.98(5)
S3 Ru4 Ru3 53.21(5)
S4 Ru4 Ru3 53.11(5)
C84 Ru4 H3 93.6(14)
P4 Ru4 H3 97.0(14)
S3 Ru4 H3 81.5(14)
S4 Ru4 H3 81.8(14)
Ru3 Ru4 H3 41.5(11)
C84 Ru4 H4 82.3(17)
P4 Ru4 H4 88.0(17)
S3 Ru4 H4 93.8(17)
S4 Ru4 H4 101.9(17)
Ru3 Ru4 H4 137.5(17)
H3 Ru4 H4 174(2)
C79 S3 Ru4 111.9(3)
C79 S3 Ru3 108.2(3)
Ru4 S3 Ru3 73.67(6)
C81 S4 Ru3 109.9(3)
C81 S4 Ru4 111.0(2)
Ru3 S4 Ru4 73.58(6)
C86 C85 H85A 109.5
C86 C85 H85B 109.5
H85A C85 H85B 109.5
C86 C85 H85C 109.5
H85A C85 H85C 109.5
H85B C85 H85C 109.5
C87 C86 C85 111.3(9)
C87 C86 H86A 109.4
C85 C86 H86A 109.4
C87 C86 H86B 109.4
C85 C86 H86B 109.4
H86A C86 H86B 108.0
C86 C87 C88 113.0(8)
C86 C87 H87A 109.0
C88 C87 H87A 109.0
C86 C87 H87B 109.0
C88 C87 H87B 109.0
H87A C87 H87B 107.8
C89 C88 C87 108.3(8)
C89 C88 H88A 110.0
C87 C88 H88A 110.0
C89 C88 H88B 110.0
C87 C88 H88B 110.0
H88A C88 H88B 108.4
C88 C89 C90 110.2(8)
C88 C89 H89A 109.6
C90 C89 H89A 109.6
C88 C89 H89B 109.6
C90 C89 H89B 109.6
H89A C89 H89B 108.1
C89 C90 H90A 109.5
C89 C90 H90B 109.5
H90A C90 H90B 109.5
C89 C90 H90C 109.5
H90A C90 H90C 109.5
H90B C90 H90C 109.5
C92 C91 H91A 109.5
C92 C91 H91B 109.5
H91A C91 H91B 109.5
C92 C91 H91C 109.5
H91A C91 H91C 109.5
H91B C91 H91C 109.5
C93 C92 C91 112.1(13)
C93 C92 H92A 109.2
C91 C92 H92A 109.2
C93 C92 H92B 109.2
C91 C92 H92B 109.2
H92A C92 H92B 107.9
C92 C93 C94 114.3(11)
C92 C93 H93A 108.7
C94 C93 H93A 108.7
C92 C93 H93B 108.7
C94 C93 H93B 108.7
H93A C93 H93B 107.6
C95 C94 C93 106.3(10)
C95 C94 H94A 110.5
C93 C94 H94A 110.5
C95 C94 H94B 110.5
C93 C94 H94B 110.5
H94A C94 H94B 108.7
C96 C95 C94 109.8(11)
C96 C95 H95A 109.7
C94 C95 H95A 109.7
C96 C95 H95B 109.7
C94 C95 H95B 109.7
H95A C95 H95B 108.2
C95 C96 H96A 109.5
C95 C96 H96B 109.5
H96A C96 H96B 109.5
C95 C96 H96C 109.5
H96A C96 H96C 109.5
H96B C96 H96C 109.5
C02 C97 C98 108.6(12)
C02 C97 P3 120.6(14)
C98 C97 P3 110.8(12)
C02 C97 H97A 105.2
C98 C97 H97A 105.2
P3 C97 H97A 105.2
C97 C98 C99 110.4(12)
C97 C98 H98A 109.6
C99 C98 H98A 109.6
C97 C98 H98B 109.6
C99 C98 H98B 109.6
H98A C98 H98B 108.1
C00 C99 C98 108.9(12)
C00 C99 H99A 109.9
C98 C99 H99A 109.9
C00 C99 H99B 109.9
C98 C99 H99B 109.9
H99A C99 H99B 108.3
C01 C00 C99 108.8(10)
C01 C00 H00A 109.9
C99 C00 H00A 109.9
C01 C00 H00B 109.9
C99 C00 H00B 109.9
H00A C00 H00B 108.3
C00 C01 C02 113.0(11)
C00 C01 H01A 109.0
C02 C01 H01A 109.0
C00 C01 H01B 109.0
C02 C01 H01B 109.0
H01A C01 H01B 107.8
C97 C02 C01 112.2(11)
C97 C02 H02A 109.2
C01 C02 H02A 109.2
C97 C02 H02B 109.2
C01 C02 H02B 109.2
H02A C02 H02B 107.9
C04 C03 H03A 109.5
C04 C03 H03B 109.5
H03A C03 H03B 109.5
C04 C03 H03C 109.5
H03A C03 H03C 109.5
H03B C03 H03C 109.5
C05 C04 C03 112.1(13)
C05 C04 H04A 109.2
C03 C04 H04A 109.2
C05 C04 H04B 109.2
C03 C04 H04B 109.2
H04A C04 H04B 107.9
C04 C05 C06 113.3(12)
C04 C05 H05A 108.9
C06 C05 H05A 108.9
C04 C05 H05B 108.9
C06 C05 H05B 108.9
H05A C05 H05B 107.7
C07 C06 C05 105.7(11)
C07 C06 H06A 110.6
C05 C06 H06A 110.6
C07 C06 H06B 110.6
C05 C06 H06B 110.6
H06A C06 H06B 108.7
C08 C07 C06 109.6(12)
C08 C07 H07A 109.8
C06 C07 H07A 109.8
C08 C07 H07B 109.7
C06 C07 H07B 109.7
H07A C07 H07B 108.2
C07 C08 H08A 109.5
C07 C08 H08B 109.4
H08A C08 H08B 109.5
C07 C08 H08C 109.5
H08A C08 H08C 109.5
H08B C08 H08C 109.5

loop_
_geom_bond_atom_site_label_1
_geom_bond_atom_site_label_2
_geom_bond_distance
C1 C2 1.524(8)
C1 C6 1.537(8)
C1 P1 1.851(7)
C1 H1A 1.0000
C2 C3 1.515(9)
C2 H2A 0.9900
C2 H2B 0.9900
C3 C4 1.508(9)
C3 H3A 0.9900
C3 H3B 0.9900
C4 C5 1.523(9)
C4 H4A 0.9900
C4 H4B 0.9900
C5 C6 1.535(9)
C5 H5A 0.9900
C5 H5B 0.9900
C6 H6A 0.9900
C6 H6B 0.9900
C7 C12 1.516(9)
C7 C8 1.537(8)
C7 P1 1.873(6)
C7 H7A 1.0000
C8 C9 1.541(8)
C8 H8A 0.9900
C8 H8B 0.9900
C9 C10 1.502(10)
C9 H9A 0.9900
C9 H9B 0.9900
C10 C11 1.504(10)
C10 H10A 0.9900
C10 H10B 0.9900
C11 C12 1.534(8)
C11 H11A 0.9900
C11 H11B 0.9900
C12 H12A 0.9900
C12 H12B 0.9900
C13 C18 1.497(8)
C13 C14 1.540(8)
C13 P1 1.865(7)
C13 H13A 1.0000
C14 C15 1.512(8)
C14 H14A 0.9900
C14 H14B 0.9900
C15 C16 1.468(8)
C15 H15A 0.9900
C15 H15B 0.9900
C16 C17 1.503(8)
C16 H16A 0.9900
C16 H16B 0.9900
C17 C18 1.523(9)
C17 H17A 0.9900
C17 H17B 0.9900
C18 H18A 0.9900
C18 H18B 0.9900
C19 C624 1.530(8)
C19 C20 1.541(9)
C19 P2 1.862(6)
C19 H19A 1.0000
C20 C21 1.548(8)
C20 H20A 0.9900
C20 H20B 0.9900
C21 C22 1.533(9)
C21 H21A 0.9900
C21 H21B 0.9900
C22 C23 1.511(9)
C22 H22A 0.9900
C22 H22B 0.9900
C23 C624 1.515(8)
C23 H23A 0.9900
C23 H23B 0.9900
C624 H24A 0.9900
C624 H24B 0.9900
C25 C26 1.520(8)
C25 C30 1.535(9)
C25 P2 1.841(7)
C25 H25A 1.0000
C26 C27 1.516(9)
C26 H26A 0.9900
C26 H26B 0.9900
C27 C28 1.515(10)
C27 H27A 0.9900
C27 H27B 0.9900
C28 C29 1.517(10)
C28 H28A 0.9900
C28 H28B 0.9900
C29 C30 1.521(9)
C29 H29A 0.9900
C29 H29B 0.9900
C30 H30A 0.9900
C30 H30B 0.9900
C31 C36 1.539(8)
C31 C32 1.541(8)
C31 P2 1.875(6)
C31 H31A 1.0000
C32 C33 1.532(8)
C32 H32A 0.9900
C32 H32B 0.9900
C33 C34 1.506(9)
C33 H33A 0.9900
C33 H33B 0.9900
C34 C35 1.518(9)
C34 H34A 0.9900
C34 H34B 0.9900
C35 C36 1.533(8)
C35 H35A 0.9900
C35 H35B 0.9900
C36 H36A 0.9900
C36 H36B 0.9900
C37 C38 1.510(9)
C37 S1 1.838(6)
C37 H37A 0.9900
C37 H37B 0.9900
C38 C39 1.515(9)
C38 H38A 0.9900
C38 H38B 0.9900
C39 S2 1.813(7)
C39 H39A 0.9900
C39 H39B 0.9900
C40 O1 1.149(7)
C40 Ru1 1.913(7)
C41 O2 1.176(8)
C41 Ru1 1.845(9)
C42 O3 1.153(7)
C42 Ru2 1.854(7)
P1 Ru1 2.389(2)
P2 Ru2 2.316(2)
Ru1 S2 2.415(2)
Ru1 S1 2.419(2)
Ru1 Ru2 2.8970(9)
Ru1 H1 2.01(3)
Ru2 S2 2.4193(18)
Ru2 S1 2.4198(19)
Ru2 H1 1.77(3)
Ru2 H2 1.57(3)
C43 C44 1.530(8)
C43 C48 1.568(9)
C43 P3 1.861(7)
C43 H43A 1.0000
C44 C45 1.518(9)
C44 H44A 0.9900
C44 H44B 0.9900
C45 C46 1.522(9)
C45 H45A 0.9900
C45 H45B 0.9900
C46 C47 1.535(8)
C46 H46A 0.9900
C46 H46B 0.9900
C47 C48 1.504(8)
C47 H47A 0.9900
C47 H47B 0.9900
C48 H48A 0.9900
C48 H48B 0.9900
C49 C54 1.520(8)
C49 C50 1.530(8)
C49 P3 1.873(6)
C49 H49A 1.0000
C50 C51 1.547(8)
C50 H50A 0.9900
C50 H50B 0.9900
C51 C52 1.523(9)
C51 H51A 0.9900
C51 H51B 0.9900
C52 C53 1.492(9)
C52 H52A 0.9900
C52 H52B 0.9900
C53 C54 1.533(8)
C53 H53A 0.9900
C53 H53B 0.9900
C54 H54A 0.9900
C54 H54B 0.9900
C55 C60 1.503(8)
C55 C56 1.528(7)
C55 P3 1.875(8)
C55 H55A 1.0000
C56 C57 1.533(8)
C56 H56A 0.9900
C56 H56B 0.9900
C57 C58 1.518(8)
C57 H57A 0.9900
C57 H57B 0.9900
C58 C59 1.499(7)
C58 H58A 0.9900
C58 H58B 0.9900
C59 C60 1.512(7)
C59 H59A 0.9900
C59 H59B 0.9900
C60 H60A 0.9900
C60 H60B 0.9900
C61 C62 1.526(9)
C61 C66 1.533(9)
C61 P4 1.857(7)
C61 H61A 1.0000
C62 C63 1.545(9)
C62 H62A 0.9900
C62 H62B 0.9900
C63 C64 1.503(10)
C63 H63A 0.9900
C63 H63B 0.9900
C64 C65 1.516(10)
C64 H64A 0.9900
C64 H64B 0.9900
C65 C66 1.526(9)
C65 H65A 0.9900
C65 H65B 0.9900
C66 H66A 0.9900
C66 H66B 0.9900
C67 C68 1.530(8)
C67 C72 1.558(8)
C67 P4 1.826(6)
C67 H67A 1.0000
C68 C69 1.524(8)
C68 H68A 0.9900
C68 H68B 0.9900
C69 C70 1.522(8)
C69 H69A 0.9900
C69 H69B 0.9900
C70 C71 1.537(8)
C70 H70A 0.9900
C70 H70B 0.9900
C71 C72 1.508(8)
C71 H71A 0.9900
C71 H71B 0.9900
C72 H72A 0.9900
C72 H72B 0.9900
C73 C78 1.534(8)
C73 C74 1.546(8)
C73 P4 1.869(6)
C73 H73A 1.0000
C74 C75 1.520(8)
C74 H74A 0.9900
C74 H74B 0.9900
C75 C76 1.522(8)
C75 H75A 0.9900
C75 H75B 0.9900
C76 C77 1.520(8)
C76 H76A 0.9900
C76 H76B 0.9900
C77 C78 1.519(8)
C77 H77A 0.9900
C77 H77B 0.9900
C78 H78A 0.9900
C78 H78B 0.9900
C79 C80 1.522(9)
C79 S3 1.836(7)
C79 H79A 0.9900
C79 H79B 0.9900
C80 C81 1.529(9)
C80 H80A 0.9900
C80 H80B 0.9900
C81 S4 1.835(6)
C81 H81A 0.9900
C81 H81B 0.9900
C82 O4 1.149(7)
C82 Ru3 1.907(7)
C83 O5 1.157(8)
C83 Ru3 1.861(8)
C84 O6 1.148(7)
C84 Ru4 1.845(7)
P3 C97 1.871(10)
P3 Ru3 2.384(2)
P4 Ru4 2.321(2)
Ru3 S4 2.415(2)
Ru3 S3 2.417(2)
Ru3 Ru4 2.8966(10)
Ru3 H3 1.97(3)
Ru4 S3 2.415(2)
Ru4 S4 2.4213(19)
Ru4 H3 1.72(3)
Ru4 H4 1.61(4)
C85 C86 1.554(8)
C85 H85A 0.9800
C85 H85B 0.9800
C85 H85C 0.9800
C86 C87 1.506(8)
C86 H86A 0.9900
C86 H86B 0.9900
C87 C88 1.546(7)
C87 H87A 0.9900
C87 H87B 0.9900
C88 C89 1.519(7)
C88 H88A 0.9900
C88 H88B 0.9900
C89 C90 1.538(7)
C89 H89A 0.9900
C89 H89B 0.9900
C90 H90A 0.9800
C90 H90B 0.9800
C90 H90C 0.9800
C91 C92 1.559(12)
C91 H91A 0.9800
C91 H91B 0.9800
C91 H91C 0.9800
C92 C93 1.486(11)
C92 H92A 0.9900
C92 H92B 0.9900
C93 C94 1.552(11)
C93 H93A 0.9900
C93 H93B 0.9900
C94 C95 1.528(12)
C94 H94A 0.9900
C94 H94B 0.9900
C95 C96 1.525(11)
C95 H95A 0.9900
C95 H95B 0.9900
C96 H96A 0.9800
C96 H96B 0.9800
C96 H96C 0.9800
C97 C02 1.492(12)
C97 C98 1.527(11)
C97 H97A 1.0000
C98 C99 1.539(12)
C98 H98A 0.9900
C98 H98B 0.9900
C99 C00 1.520(11)
C99 H99A 0.9900
C99 H99B 0.9900
C00 C01 1.489(11)
C00 H00A 0.9900
C00 H00B 0.9900
C01 C02 1.511(11)
C01 H01A 0.9900
C01 H01B 0.9900
C02 H02A 0.9900
C02 H02B 0.9900
C03 C04 1.555(13)
C03 H03A 0.9800
C03 H03B 0.9800
C03 H03C 0.9800
C04 C05 1.488(12)
C04 H04A 0.9900
C04 H04B 0.9900
C05 C06 1.559(12)
C05 H05A 0.9900
C05 H05B 0.9900
C06 C07 1.531(12)
C06 H06A 0.9900
C06 H06B 0.9900
C07 C08 1.527(12)
C07 H07A 0.9900
C07 H07B 0.9900
C08 H08A 0.9800
C08 H08B 0.9800
C08 H08C 0.9800
